data_1552398
loop_
_publ_author_name
'Dyachenko , Natalia V.'
'Khoroshutin, Andrey V.'
'Sotnikova, Yulia'
'Karnoukhova, Valentina A.'
'Tokarev, Sergey'
'Anisimov, Alexander V.'
'Fedorov, Yury V.'
'Fedorova, Olga'

_publ_section_title
;
 Synthesis of the fused heterocyclic systems via Mallory photoreaction of
 arylthienylethenes
;
_journal_name_full 'Photochemical &amp; Photobiological Sciences'
_journal_paper_doi 10.1039/C9PP00289H
_journal_year 2019
_chemical_formula_moiety 'C13 H12 O S'
_chemical_formula_sum 'C13 H12 O S'
_chemical_formula_weight 216.29
_space_group_crystal_system monoclinic
_space_group_IT_number 14
_space_group_name_Hall '-P 2yn'
_space_group_name_H-M_alt 'P 1 21/n 1'
_symmetry_space_group_name_Hall '-P 2yn'
_symmetry_space_group_name_H-M 'P 1 21/n 1'
_atom_sites_solution_hydrogens geom
_atom_sites_solution_primary dual
_audit_creation_method SHELXL-2016/6
_audit_update_record
;
2019-03-13 deposited with the CCDC.    2019-10-08 downloaded from the CCDC.
;
_cell_angle_alpha 90
_cell_angle_beta 92.8230(10)
_cell_angle_gamma 90
_cell_formula_units_Z 4
_cell_length_a 5.9726(3)
_cell_length_b 7.5101(4)
_cell_length_c 24.2373(13)
_cell_measurement_reflns_used 257
_cell_measurement_temperature 120(2)
_cell_measurement_theta_max 25
_cell_measurement_theta_min 3
_cell_volume 1085.84(10)
_computing_cell_refinement 'Bruker SAINT'
_computing_data_collection 'Bruker APEX2'
_computing_data_reduction 'Bruker SAINT'
_computing_molecular_graphics 'SHELXTL (Sheldrick, 2008)'
_computing_publication_material 'SHELXTL (Sheldrick, 2008)'
_computing_structure_refinement 'SHELXL (Sheldrick, 2015b)'
_computing_structure_solution 'SHELXT (Sheldrick, 2015a)'
_diffrn_ambient_temperature 120(2)
_diffrn_detector_type 'Bruker APEX II CCD area detector'
_diffrn_measured_fraction_theta_full 1.000
_diffrn_measured_fraction_theta_max 0.997
_diffrn_measurement_device_type 'Bruker SMART APEX II diffractometer'
_diffrn_measurement_method 'omega scans'
_diffrn_radiation_type MoK\a
_diffrn_radiation_wavelength 0.71073
_diffrn_reflns_av_R_equivalents 0.0241
_diffrn_reflns_av_unetI/netI 0.0173
_diffrn_reflns_Laue_measured_fraction_full 1.000
_diffrn_reflns_Laue_measured_fraction_max 0.997
_diffrn_reflns_limit_h_max 8
_diffrn_reflns_limit_h_min -8
_diffrn_reflns_limit_k_max 10
_diffrn_reflns_limit_k_min -10
_diffrn_reflns_limit_l_max 34
_diffrn_reflns_limit_l_min -34
_diffrn_reflns_number 18771
_diffrn_reflns_point_group_measured_fraction_full 1.000
_diffrn_reflns_point_group_measured_fraction_max 0.997
_diffrn_reflns_theta_full 25.242
_diffrn_reflns_theta_max 30.682
_diffrn_reflns_theta_min 1.682
_exptl_absorpt_coefficient_mu 0.266
_exptl_absorpt_correction_T_max 0.7461
_exptl_absorpt_correction_T_min 0.7095
_exptl_absorpt_correction_type multi-scan
_exptl_absorpt_process_details SADABS
_exptl_crystal_colour pale-yellow
_exptl_crystal_density_diffrn 1.323
_exptl_crystal_description plate
_exptl_crystal_F_000 456
_exptl_crystal_size_max 0.270
_exptl_crystal_size_mid 0.190
_exptl_crystal_size_min 0.120
_refine_diff_density_max 0.485
_refine_diff_density_min -0.253
_refine_diff_density_rms 0.047
_refine_ls_extinction_method none
_refine_ls_goodness_of_fit_ref 1.024
_refine_ls_hydrogen_treatment constr
_refine_ls_matrix_type full
_refine_ls_number_parameters 274
_refine_ls_number_reflns 3364
_refine_ls_number_restraints 136
_refine_ls_restrained_S_all 1.030
_refine_ls_R_factor_all 0.0395
_refine_ls_R_factor_gt 0.0324
_refine_ls_shift/su_max 0.001
_refine_ls_shift/su_mean 0.000
_refine_ls_structure_factor_coef Fsqd
_refine_ls_weighting_details 'w=1/[\s^2^(Fo^2^)+(0.0473P)^2^+0.3091P] where P=(Fo^2^+2Fc^2^)/3'
_refine_ls_weighting_scheme calc
_refine_ls_wR_factor_gt 0.0833
_refine_ls_wR_factor_ref 0.0880
_reflns_Friedel_coverage 0.000
_reflns_number_gt 2917
_reflns_number_total 3364
_reflns_threshold_expression I>2\s(I)
_cod_data_source_file c9pp00289h2.cif
_cod_data_source_block n4
_cod_database_code 1552398
_shelx_shelxl_version_number 2016/6
_shelx_space_group_comment
;
The symmetry employed for this shelxl refinement is uniquely defined
by the following loop, which should always be used as a source of
symmetry information in preference to the above space-group names.
They are only intended as comments.
;
_shelx_estimated_absorpt_t_min 0.932
_shelx_estimated_absorpt_t_max 0.969

loop_
_space_group_symop_operation_xyz
'x, y, z'
'-x+1/2, y+1/2, -z+1/2'
'-x, -y, -z'
'x-1/2, -y-1/2, z-1/2'

loop_
_atom_site_label
_atom_site_type_symbol
_atom_site_fract_x
_atom_site_fract_y
_atom_site_fract_z
_atom_site_U_iso_or_equiv
_atom_site_adp_type
_atom_site_occupancy
_atom_site_site_symmetry_order
_atom_site_calc_flag
_atom_site_refinement_flags_posn
_atom_site_refinement_flags_adp
_atom_site_refinement_flags_occupancy
_atom_site_disorder_assembly
_atom_site_disorder_group
S1 S 0.64380(7) 0.25975(7) 0.90327(2) 0.02066(10) Uani 0.8898(15) 1 d D . P A 1
O1 O 0.0980(4) 0.3783(5) 0.56000(8) 0.0203(4) Uani 0.8898(15) 1 d D . P A 1
C2 C 0.77954(18) 0.36719(14) 0.85120(4) 0.0159(2) Uani 0.8898(15) 1 d D . P A 1
C3 C 0.9834(6) 0.4381(6) 0.87165(16) 0.0219(5) Uani 0.8898(15) 1 d D . P A 1
H3 H 1.083773 0.502094 0.849788 0.026 Uiso 0.8898(15) 1 calc R U P A 1
C4 C 1.0229(5) 0.4037(5) 0.92873(9) 0.0233(3) Uani 0.8898(15) 1 d D . P A 1
H4 H 1.153002 0.443274 0.949298 0.028 Uiso 0.8898(15) 1 calc R U P A 1
C5 C 0.8565(5) 0.3084(7) 0.95127(10) 0.0239(4) Uani 0.8898(15) 1 d D . P A 1
H5 H 0.857668 0.273059 0.988919 0.029 Uiso 0.8898(15) 1 calc R U P A 1
C1' C 0.68529(17) 0.38040(13) 0.79515(4) 0.0168(2) Uani 0.8898(15) 1 d D . P A 1
H1' H 0.770782 0.442474 0.769287 0.020 Uiso 0.8898(15) 1 calc R U P A 1
C2' C 0.48676(19) 0.31232(14) 0.77642(4) 0.0163(2) Uani 0.8898(15) 1 d D . P A 1
H2' H 0.405730 0.244533 0.801843 0.020 Uiso 0.8898(15) 1 calc R U P A 1
C1" C 0.3842(2) 0.33290(19) 0.72064(5) 0.0151(2) Uani 0.8898(15) 1 d D . P A 1
C2" C 0.1733(2) 0.2584(2) 0.70785(7) 0.0173(3) Uani 0.8898(15) 1 d D . P A 1
H2" H 0.098580 0.197166 0.735876 0.021 Uiso 0.8898(15) 1 calc R U P A 1
C3" C 0.0691(4) 0.2715(4) 0.65496(9) 0.0183(4) Uani 0.8898(15) 1 d D . P A 1
H3" H -0.074689 0.220517 0.647314 0.022 Uiso 0.8898(15) 1 calc R U P A 1
C4" C 0.1792(6) 0.3604(7) 0.61371(8) 0.0166(3) Uani 0.8898(15) 1 d D . P A 1
C5" C 0.3863(5) 0.4413(6) 0.62605(11) 0.0195(4) Uani 0.8898(15) 1 d D . P A 1
H5" H 0.458443 0.505713 0.598240 0.023 Uiso 0.8898(15) 1 calc R U P A 1
C6" C 0.4870(3) 0.4281(3) 0.67863(6) 0.0186(3) Uani 0.8898(15) 1 d D . P A 1
H6" H 0.627549 0.484141 0.686491 0.022 Uiso 0.8898(15) 1 calc R U P A 1
C7 C -0.1100(5) 0.2922(3) 0.54537(12) 0.0245(4) Uani 0.8898(15) 1 d D . P A 1
H7A H -0.154746 0.319759 0.506870 0.037 Uiso 0.8898(15) 1 calc R U P A 1
H7B H -0.225520 0.334601 0.569533 0.037 Uiso 0.8898(15) 1 calc R U P A 1
H7C H -0.092361 0.163095 0.549668 0.037 Uiso 0.8898(15) 1 calc R U P A 1
S1A S 0.9570(17) 0.4329(16) 0.8627(4) 0.0382(17) Uani 0.1102(15) 1 d D U P A 2
O1A O 0.071(4) 0.358(4) 0.5625(7) 0.022(2) Uani 0.1102(15) 1 d D U P A 2
C2A C 0.706(2) 0.3195(17) 0.8627(5) 0.0367(16) Uani 0.1102(15) 1 d D U P A 2
C3A C 0.664(4) 0.255(3) 0.9151(7) 0.037(2) Uani 0.1102(15) 1 d D U P A 2
H3A H 0.537379 0.186353 0.923895 0.045 Uiso 0.1102(15) 1 calc R U P A 2
C4A C 0.834(6) 0.304(7) 0.9520(10) 0.036(2) Uani 0.1102(15) 1 d D U P A 2
H4A H 0.828387 0.278418 0.990286 0.044 Uiso 0.1102(15) 1 calc R U P A 2
C5A C 1.006(5) 0.391(6) 0.9319(9) 0.038(2) Uani 0.1102(15) 1 d D U P A 2
H5A H 1.138084 0.424597 0.952790 0.045 Uiso 0.1102(15) 1 calc R U P A 2
C1'A C 0.550(2) 0.2919(16) 0.8141(4) 0.0390(17) Uani 0.1102(15) 1 d D U P A 2
H1'A H 0.420258 0.222250 0.819388 0.047 Uiso 0.1102(15) 1 calc R U P A 2
C2'A C 0.574(2) 0.3514(16) 0.7671(4) 0.0347(17) Uani 0.1102(15) 1 d D U P A 2
H2'A H 0.715297 0.407232 0.764112 0.042 Uiso 0.1102(15) 1 calc R U P A 2
C1"A C 0.435(2) 0.358(2) 0.7133(5) 0.0289(18) Uani 0.1102(15) 1 d D U P A 2
C2"A C 0.232(2) 0.278(2) 0.7091(7) 0.026(2) Uani 0.1102(15) 1 d D U P A 2
H2"A H 0.175630 0.229261 0.741787 0.032 Uiso 0.1102(15) 1 calc R U P A 2
C3"A C 0.097(4) 0.261(4) 0.6595(8) 0.026(2) Uani 0.1102(15) 1 d D U P A 2
H3"A H -0.032326 0.187828 0.656958 0.031 Uiso 0.1102(15) 1 calc R U P A 2
C4"A C 0.166(6) 0.359(7) 0.6153(8) 0.025(2) Uani 0.1102(15) 1 d D U P A 2
C5"A C 0.369(5) 0.452(6) 0.6214(11) 0.027(2) Uani 0.1102(15) 1 d D U P A 2
H5"A H 0.412829 0.529189 0.592732 0.032 Uiso 0.1102(15) 1 calc R U P A 2
C6"A C 0.503(3) 0.435(3) 0.6666(6) 0.028(2) Uani 0.1102(15) 1 d D U P A 2
H6"A H 0.651992 0.477674 0.666022 0.034 Uiso 0.1102(15) 1 calc R U P A 2
C7A C -0.126(4) 0.254(3) 0.5505(11) 0.025(3) Uani 0.1102(15) 1 d D U P A 2
H7D H -0.147386 0.238733 0.510411 0.038 Uiso 0.1102(15) 1 calc R U P A 2
H7E H -0.255868 0.315062 0.564658 0.038 Uiso 0.1102(15) 1 calc R U P A 2
H7F H -0.108769 0.136942 0.568103 0.038 Uiso 0.1102(15) 1 calc R U P A 2

loop_
_atom_site_aniso_label
_atom_site_aniso_U_11
_atom_site_aniso_U_22
_atom_site_aniso_U_33
_atom_site_aniso_U_23
_atom_site_aniso_U_13
_atom_site_aniso_U_12
S1 0.02102(16) 0.02166(16) 0.01947(17) 0.00206(14) 0.00285(12) -0.00075(11)
O1 0.0211(7) 0.0232(11) 0.0166(5) 0.0005(4) -0.0008(4) -0.0043(5)
C2 0.0167(5) 0.0142(5) 0.0170(5) 0.0013(3) 0.0018(4) 0.0005(4)
C3 0.0216(8) 0.0193(8) 0.0245(12) 0.0002(8) -0.0013(7) -0.0014(6)
C4 0.0239(7) 0.0227(9) 0.0225(7) -0.0030(6) -0.0055(6) 0.0018(5)
C5 0.0291(9) 0.0246(7) 0.0178(6) -0.0007(5) -0.0012(6) 0.0056(7)
C1' 0.0181(5) 0.0157(4) 0.0165(4) 0.0008(3) 0.0009(4) 0.0013(4)
C2' 0.0185(5) 0.0150(5) 0.0155(5) 0.0010(4) 0.0024(4) -0.0012(4)
C1" 0.0165(6) 0.0125(5) 0.0164(5) -0.0003(4) 0.0021(4) -0.0006(4)
C2" 0.0177(6) 0.0163(6) 0.0179(5) 0.0008(4) 0.0023(5) -0.0034(5)
C3" 0.0168(7) 0.0183(7) 0.0199(6) 0.0015(5) 0.0011(5) -0.0005(6)
C4" 0.0183(7) 0.0151(6) 0.0164(5) -0.0015(5) 0.0015(5) 0.0014(6)
C5" 0.0188(7) 0.0196(10) 0.0201(8) 0.0028(6) 0.0021(5) -0.0021(7)
C6" 0.0185(6) 0.0196(6) 0.0176(6) -0.0001(6) 0.0011(5) -0.0028(4)
C7 0.0232(7) 0.0251(12) 0.0247(8) -0.0015(8) -0.0027(6) -0.0054(7)
S1A 0.050(3) 0.032(2) 0.034(3) 0.007(2) 0.013(2) 0.009(2)
O1A 0.026(4) 0.015(4) 0.027(4) 0.007(3) 0.004(3) -0.007(3)
C2A 0.045(3) 0.031(3) 0.035(3) 0.003(2) 0.010(3) 0.008(2)
C3A 0.047(4) 0.031(3) 0.035(4) 0.006(3) 0.016(3) 0.009(3)
C4A 0.046(4) 0.030(4) 0.034(4) 0.007(3) 0.018(3) 0.008(3)
C5A 0.049(4) 0.032(3) 0.033(4) 0.005(3) 0.012(3) 0.011(3)
C1'A 0.044(3) 0.032(3) 0.041(3) -0.002(3) 0.005(3) 0.006(3)
C2'A 0.038(3) 0.026(3) 0.039(3) -0.002(3) 0.004(3) 0.004(3)
C1"A 0.033(3) 0.021(3) 0.033(3) -0.002(2) 0.003(3) 0.001(3)
C2"A 0.031(4) 0.020(3) 0.028(3) 0.003(3) 0.004(3) -0.001(3)
C3"A 0.028(4) 0.018(3) 0.031(4) 0.002(3) 0.006(3) -0.004(3)
C4"A 0.028(4) 0.017(3) 0.030(4) 0.002(3) 0.001(3) -0.002(3)
C5"A 0.032(4) 0.018(3) 0.030(4) 0.003(3) 0.001(3) 0.002(3)
C6"A 0.033(4) 0.019(3) 0.032(4) 0.002(3) 0.006(3) 0.001(3)
C7A 0.027(5) 0.019(6) 0.028(5) 0.005(4) -0.010(4) -0.015(4)

loop_
_atom_type_symbol
_atom_type_description
_atom_type_scat_dispersion_real
_atom_type_scat_dispersion_imag
_atom_type_scat_source
C C 0.0033 0.0016 'International Tables Vol C Tables 4.2.6.8 and 6.1.1.4'
H H 0.0000 0.0000 'International Tables Vol C Tables 4.2.6.8 and 6.1.1.4'
O O 0.0106 0.0060 'International Tables Vol C Tables 4.2.6.8 and 6.1.1.4'
S S 0.1246 0.1234 'International Tables Vol C Tables 4.2.6.8 and 6.1.1.4'

loop_
_geom_angle_atom_site_label_1
_geom_angle_atom_site_label_2
_geom_angle_atom_site_label_3
_geom_angle
C5 S1 C2 92.14(10)
C4" O1 C7 116.92(16)
C3 C2 C1' 126.7(2)
C3 C2 S1 110.49(19)
C1' C2 S1 122.75(8)
C2 C3 C4 112.2(3)
C2 C3 H3 123.9
C4 C3 H3 123.9
C5 C4 C3 113.5(2)
C5 C4 H4 123.3
C3 C4 H4 123.3
C4 C5 S1 111.72(18)
C4 C5 H5 124.1
S1 C5 H5 124.1
C2' C1' C2 125.75(10)
C2' C1' H1' 117.1
C2 C1' H1' 117.1
C1' C2' C1" 126.25(11)
C1' C2' H2' 116.9
C1" C2' H2' 116.9
C2" C1" C6" 117.53(12)
C2" C1" C2' 119.57(11)
C6" C1" C2' 122.90(12)
C1" C2" C3" 121.98(14)
C1" C2" H2" 119.0
C3" C2" H2" 119.0
C4" C3" C2" 119.07(17)
C4" C3" H3" 120.5
C2" C3" H3" 120.5
O1 C4" C3" 124.75(15)
O1 C4" C5" 115.32(14)
C3" C4" C5" 119.92(15)
C6" C5" C4" 120.34(19)
C6" C5" H5" 119.8
C4" C5" H5" 119.8
C5" C6" C1" 121.06(17)
C5" C6" H6" 119.5
C1" C6" H6" 119.5
O1 C7 H7A 109.5
O1 C7 H7B 109.5
H7A C7 H7B 109.5
O1 C7 H7C 109.5
H7A C7 H7C 109.5
H7B C7 H7C 109.5
C5A S1A C2A 90.9(10)
C4"A O1A C7A 119.5(14)
C3A C2A C1'A 123.0(13)
C3A C2A S1A 111.4(10)
C1'A C2A S1A 125.5(9)
C4A C3A C2A 110.1(16)
C4A C3A H3A 125.0
C2A C3A H3A 125.0
C5A C4A C3A 117(2)
C5A C4A H4A 121.5
C3A C4A H4A 121.5
C4A C5A S1A 110.5(17)
C4A C5A H5A 124.8
S1A C5A H5A 124.8
C2'A C1'A C2A 126.0(12)
C2'A C1'A H1'A 117.0
C2A C1'A H1'A 117.0
C1'A C2'A C1"A 136.4(14)
C1'A C2'A H2'A 111.8
C1"A C2'A H2'A 111.8
C6"A C1"A C2"A 115.5(13)
C6"A C1"A C2'A 124.5(13)
C2"A C1"A C2'A 120.0(12)
C1"A C2"A C3"A 124.9(15)
C1"A C2"A H2"A 117.5
C3"A C2"A H2"A 117.5
C4"A C3"A C2"A 115.6(16)
C4"A C3"A H3"A 122.2
C2"A C3"A H3"A 122.2
O1A C4"A C3"A 126.5(13)
O1A C4"A C5"A 114.7(11)
C3"A C4"A C5"A 118.2(13)
C6"A C5"A C4"A 121.2(19)
C6"A C5"A H5"A 119.4
C4"A C5"A H5"A 119.4
C5"A C6"A C1"A 122.9(19)
C5"A C6"A H6"A 118.5
C1"A C6"A H6"A 118.5
O1A C7A H7D 109.5
O1A C7A H7E 109.5
H7D C7A H7E 109.5
O1A C7A H7F 109.5
H7D C7A H7F 109.5
H7E C7A H7F 109.5

loop_
_geom_bond_atom_site_label_1
_geom_bond_atom_site_label_2
_geom_bond_distance
S1 C5 1.719(2)
S1 C2 1.7325(12)
O1 C4" 1.3731(14)
O1 C7 1.4299(18)
C2 C3 1.397(3)
C2 C1' 1.4481(14)
C3 C4 1.416(4)
C3 H3 0.9500
C4 C5 1.361(2)
C4 H4 0.9500
C5 H5 0.9500
C1' C2' 1.3493(15)
C1' H1' 0.9500
C2' C1" 1.4647(16)
C2' H2' 0.9500
C1" C2" 1.3987(16)
C1" C6" 1.4093(17)
C2" C3" 1.4007(19)
C2" H2" 0.9500
C3" C4" 1.394(2)
C3" H3" 0.9500
C4" C5" 1.3973(19)
C5" C6" 1.386(2)
C5" H5" 0.9500
C6" H6" 0.9500
C7 H7A 0.9800
C7 H7B 0.9800
C7 H7C 0.9800
S1A C5A 1.717(18)
S1A C2A 1.725(13)
O1A C4"A 1.372(5)
O1A C7A 1.429(5)
C2A C3A 1.393(15)
C2A C1'A 1.479(13)
C3A C4A 1.369(19)
C3A H3A 0.9500
C4A C5A 1.331(17)
C4A H4A 0.9500
C5A H5A 0.9500
C1'A C2'A 1.237(13)
C1'A H1'A 0.9500
C2'A C1"A 1.510(13)
C2'A H2'A 0.9500
C1"A C6"A 1.347(14)
C1"A C2"A 1.354(14)
C2"A C3"A 1.419(15)
C2"A H2"A 0.9500
C3"A C4"A 1.379(15)
C3"A H3"A 0.9500
C4"A C5"A 1.403(16)
C5"A C6"A 1.328(16)
C5"A H5"A 0.9500
C6"A H6"A 0.9500
C7A H7D 0.9800
C7A H7E 0.9800
C7A H7F 0.9800

loop_
_geom_torsion_atom_site_label_1
_geom_torsion_atom_site_label_2
_geom_torsion_atom_site_label_3
_geom_torsion_atom_site_label_4
_geom_torsion
C5 S1 C2 C3 -0.2(3)
C5 S1 C2 C1' -179.2(2)
C1' C2 C3 C4 178.8(3)
S1 C2 C3 C4 -0.1(4)
C2 C3 C4 C5 0.5(6)
C3 C4 C5 S1 -0.7(6)
C2 S1 C5 C4 0.5(4)
C3 C2 C1' C2' -179.3(3)
S1 C2 C1' C2' -0.44(16)
C2 C1' C2' C1" 176.50(11)
C1' C2' C1" C2" -178.10(12)
C1' C2' C1" C6" 0.8(2)
C6" C1" C2" C3" 2.1(3)
C2' C1" C2" C3" -178.93(19)
C1" C2" C3" C4" 0.4(4)
C7 O1 C4" C3" -2.9(7)
C7 O1 C4" C5" 178.0(4)
C2" C3" C4" O1 178.2(4)
C2" C3" C4" C5" -2.7(7)
O1 C4" C5" C6" -178.4(4)
C3" C4" C5" C6" 2.4(7)
C4" C5" C6" C1" 0.2(6)
C2" C1" C6" C5" -2.4(3)
C2' C1" C6" C5" 178.7(3)
C5A S1A C2A C3A 1(2)
C5A S1A C2A C1'A -179(2)
C1'A C2A C3A C4A -178(3)
S1A C2A C3A C4A 2(3)
C2A C3A C4A C5A -4(6)
C3A C4A C5A S1A 5(6)
C2A S1A C5A C4A -3(4)
C3A C2A C1'A C2'A 177.2(17)
S1A C2A C1'A C2'A -3(2)
C2A C1'A C2'A C1"A -173.0(14)
C1'A C2'A C1"A C6"A 179.7(18)
C1'A C2'A C1"A C2"A -3(3)
C6"A C1"A C2"A C3"A 4(3)
C2'A C1"A C2"A C3"A -174(2)
C1"A C2"A C3"A C4"A -11(5)
C7A O1A C4"A C3"A 4(7)
C7A O1A C4"A C5"A 175(4)
C2"A C3"A C4"A O1A 176(4)
C2"A C3"A C4"A C5"A 5(6)
O1A C4"A C5"A C6"A -166(4)
C3"A C4"A C5"A C6"A 6(7)
C4"A C5"A C6"A C1"A -14(6)
C2"A C1"A C6"A C5"A 9(4)
C2'A C1"A C6"A C5"A -174(3)
